data_4322924
loop_
_publ_author_name
'Allan J. Canty'
'Hong Jin'
'Brian W. Skelton'
'Allan H. White'

_publ_contact_author
;
     A.J.Canty
     University of Tasmania
     Chemstry Department
     P.O.Box 252C
     Hobart 7001
     Tasmania, Australia
;
_publ_contact_author_email Allan.Canty@utas.edu.au
_publ_contact_author_fax 046_2262_858
_publ_contact_author_phone 046_2262_162
_publ_section_title
;
 Oxidation of Complexes by (O2CPh)2 and (ER)2 (E = S, Se), Including
 Structures of Pd(CH2CH2CH2CH2)(SePh)2(bpy) (bpy = 2,2'-Bipyridine) and
 MMe2(SePh)2(L2) (M = Pd, Pt; L2= bpy, 1,10-Phenanthroline) and C...O and
 C...E Bond Formation at Palladium(IV)
;
_journal_name_full 'Inorganic Chemistry'
_journal_page_first 3975
_journal_page_last 3981
_journal_paper_doi 10.1021/ic9715005
_journal_volume 37
_journal_year 1998
_chemical_formula_analytical 'C24 H24 N2 Pt Se2'
_chemical_formula_structural '[(C10H8N2)(CH3)2(C6H5Se)2Pt]'
_chemical_formula_sum 'C24 H24 N2 Pt Se2'
_chemical_formula_weight 693.48
_chemical_name_systematic '[(2,2'-bipyridyl)dimethylbis(sleno phenalato)palladium(IV)]'
_space_group_IT_number 62
_symmetry_cell_setting orthorhombic
_symmetry_space_group_name_Hall '-P 2ac 2n'
_symmetry_space_group_name_H-M 'P n m a'
_atom_sites_solution_hydrogens diff_map
_atom_sites_solution_primary Patterson
_atom_sites_solution_secondary Fourier
_audit_creation_date 97-09-17
_audit_creation_method from_xtal_archive_file_using_CIFIO
_cell_angle_alpha 90.00000
_cell_angle_beta 90.00000
_cell_angle_gamma 90.00000
_cell_formula_units_Z 4
_cell_length_a 13.920(5)
_cell_length_b 12.575(4)
_cell_length_c 13.038(6)
_cell_measurement_reflns_used 8
_cell_measurement_temperature 293
_cell_measurement_theta_max 21.01
_cell_measurement_theta_min 20.95
_cell_volume 2282.2(15)
_computing_cell_refinement cad4
_computing_data_collection cad4
_computing_data_reduction xtal_DIFDAT_ABSORB_SORTRF_ADDREF
_computing_molecular_graphics xtal
_computing_publication_material xtal_BONDLA_CIFIO
_computing_structure_refinement xtal_CRYLSQ
_computing_structure_solution xtal
_diffrn_ambient_temperature 293
_diffrn_measurement_device CAD4
_diffrn_measurement_method 2theta/theta
_diffrn_radiation_monochromator graphite
_diffrn_radiation_source 'rotating anode'
_diffrn_radiation_type Mo-K
_diffrn_radiation_wavelength 0.71073
_diffrn_reflns_av_R_equivalents .065
_diffrn_reflns_av_sigmaI/netI .035
_diffrn_reflns_limit_h_max 21
_diffrn_reflns_limit_h_min -21
_diffrn_reflns_limit_k_max 9
_diffrn_reflns_limit_k_min -19
_diffrn_reflns_limit_l_max 17
_diffrn_reflns_limit_l_min -18
_diffrn_reflns_number .206470+05
_diffrn_reflns_reduction_process equatorial_monochr_Lp
_diffrn_reflns_theta_max 32.5
_diffrn_reflns_theta_min 2.14
_diffrn_standards_decay_% 0
_diffrn_standards_interval_time 3600sec
_diffrn_standards_number 8
_exptl_absorpt_coefficient_mu 9.35
_exptl_absorpt_correction_T_max 0.176
_exptl_absorpt_correction_T_min 0.053
_exptl_absorpt_correction_type analytical
_exptl_crystal_colour orange
_exptl_crystal_density_diffrn 2.018
_exptl_crystal_F_000 1312
_exptl_crystal_size_max 1.00
_exptl_crystal_size_mid 0.41
_exptl_crystal_size_min 0.22
_refine_diff_density_max 2.674
_refine_diff_density_min -1.875
_refine_ls_abs_structure_details none
_refine_ls_abs_structure_Flack 0
_refine_ls_extinction_coef 715(186)
_refine_ls_extinction_expression Eq22_p292_"Cryst._Comp."_Munksgaard_1970
_refine_ls_extinction_method Zachariasen
_refine_ls_goodness_of_fit_all 1.405
_refine_ls_goodness_of_fit_obs 1.576
_refine_ls_hydrogen_treatment constr
_refine_ls_matrix_type full
_refine_ls_number_constraints 0
_refine_ls_number_parameters 167
_refine_ls_number_reflns 2367
_refine_ls_number_restraints 0
_refine_ls_R_factor_all .082
_refine_ls_R_factor_obs .042
_refine_ls_shift/esd_max .099
_refine_ls_shift/esd_mean .003
_refine_ls_structure_factor_coef F
_refine_ls_weighting_scheme calc
_refine_ls_wR_factor_all .063
_refine_ls_wR_factor_obs .052
_reflns_d_resolution_high .662
_reflns_d_resolution_low 9.498
_reflns_limit_h_max 20
_reflns_limit_h_min 0
_reflns_limit_k_max 18
_reflns_limit_k_min 0
_reflns_limit_l_max 19
_reflns_limit_l_min 0
_reflns_number_observed 2378
_reflns_number_total 4282
_reflns_observed_criterion refl_observed_if_I_>_3.000_sigma(I)
_cod_data_source_file ic9715005_2.cif
_cod_data_source_block acptse
_cod_depositor_comments
;
The following automatic conversions were performed:

'_refine_ls_hydrogen_treatment' value 'constrained' was replaced with
the value 'constr' as specified in the replacement file
'src/cod-tools/trunk/data/replacement-values/replacement_values.lst'.

Automatic conversion script
Id: cif_fix_values 5376 2017-05-30 11:51:03Z andrius 
;
_cod_original_cell_volume 2282(1)
_cod_original_sg_symbol_Hall -p_2ac_2n
_cod_database_code 4322924

loop_
_symmetry_equiv_pos_as_xyz
+x,+y,+z
1/2-x,-y,1/2+z
1/2+x,1/2-y,1/2-z
-x,1/2+y,-z
-x,-y,-z
1/2+x,+y,1/2-z
1/2-x,1/2+y,1/2+z
+x,1/2-y,+z

loop_
_atom_site_aniso_label
_atom_site_aniso_U_11
_atom_site_aniso_U_22
_atom_site_aniso_U_33
_atom_site_aniso_U_12
_atom_site_aniso_U_13
_atom_site_aniso_U_23
Pt .03758(17) .0616(2) .04000(19) .00110 .00295(14) .00476
Se1 .0732(6) .0958(8) .0419(5) .02306 -.0074(5) -.02298
Se1' .0394(5) .1531(12) .0697(7) -.00961 -.0116(5) -.00746
N1 .043(2) .052(3) .040(3) -.000(2) -.006(2) .005(2)
C1 .073(5) .099(6) .074(5) .029(4) .018(4) .000(5)
C2 .066(4) .053(4) .062(4) -.000(3) -.012(3) .006(3)
C3 .089(5) .064(5) .087(6) -.009(4) -.018(5) .017(5)
C4 .076(5) .097(7) .085(6) -.030(5) -.000(5) .030(6)
C5 .049(4) .102(7) .066(5) -.010(4) .011(3) .015(5)
C6 .037(3) .082(4) .038(3) -.002(3) -.003(2) .010(3)
C11 .064(7) .07(5) .043(5) .009(11) -.020(5) .006(10)
C12 .081(15) .081(14) .095(17) .017(12) -.042(12) -.016(13)
C13 .041(13) .23(6) .093(15) .03(2) -.031(12) -.05(2)
C14 .030(10) .22(3) .071(12) -.004(14) -.004(10) -.034(14)
C15 .058(10) .151(19) .057(10) -.023(12) -.015(8) .000(12)
C16 .060(9) .075(11) .043(8) -.019(8) -.012(7) .002(9)
C11' .062(6) .076(7) .068(7) .00000 -.028(5) .00000
C12' .091(6) .107(7) .067(5) -.003(5) -.027(5) .006(5)
C13' .128(9) .160(12) .064(6) -.032(9) -.019(6) .031(8)
C14' .120(13) .165(19) .076(11) .00000 -.002(10) .00000

loop_
_atom_site_label
_atom_site_fract_x
_atom_site_fract_y
_atom_site_fract_z
_atom_site_U_iso_or_equiv
_atom_site_thermal_displace_type
_atom_site_calc_flag
_atom_site_calc_attached_atom
Pt .09712(2) .25000 .55084(3) .0464(2) Uani ? ?
Se1 .20015(8) .25000 .70583(7) .0703(6) Uani ? ?
Se1' -.02325(7) .25000 .40874(10) .0874(8) Uani ? ?
N1 .1921(3) .3563(4) .4689(4) .045(3) Uani ? ?
C1 .0132(5) .3621(6) .6225(7) .082(5) Uani ? ?
C2 .1864(5) .4620(5) .4695(5) .060(4) Uani ? ?
C3 .2473(6) .5247(6) .4129(7) .080(5) Uani ? ?
C4 .3166(6) .4776(8) .3555(7) .086(6) Uani ? ?
C5 .3240(5) .3690(7) .3547(6) .072(5) Uani ? ?
C6 .2610(4) .3066(5) .4116(4) .052(3) Uani ? ?
C11 .3276(10) .266(6) .6511(10) .06(2) Uani ? ?
C12 .3851(15) .1873(18) .6214(18) .086(15) Uani ? ?
C13 .4741(15) .212(4) .576(3) .12(3) Uani ? ?
C14 .5067(13) .312(4) .573(2) .107(19) Uani ? ?
C15 .4469(12) .395(2) .6031(13) .089(13) Uani ? ?
C16 .3571(11) .3753(14) .6431(12) .059(9) Uani ? ?
C11' .0558(7) .25000 .2873(9) .068(7) Uani ? ?
C12' .0843(6) .3437(9) .2454(7) .089(6) Uani ? ?
C13' .1478(8) .3408(11) .1620(9) .117(9) Uani ? ?
C14' .1808(13) .25000 .1268(13) .120(14) Uani ? ?
H1a .01476 .35189 .69391 .11800 Uiso ? ?
H1b -.05232 .35418 .59892 .11800 Uiso ? ?
H1c .03356 .43310 .60429 .11800 Uiso ? ?
H2 .13762 .49809 .51134 .08100 Uiso ? ?
H3 .24210 .60172 .41301 .09900 Uiso ? ?
H4 .36148 .51757 .31509 .11000 Uiso ? ?
H5 .37473 .33486 .31517 .09200 Uiso ? ?
H12 .36732 .11634 .62353 .11100 Uiso ? ?
H13 .52718 .16928 .56221 .15400 Uiso ? ?
H14 .56180 .34033 .53143 .11000 Uiso ? ?
H15 .47247 .46859 .60389 .11500 Uiso ? ?
H16 .31319 .43424 .65939 .07200 Uiso ? ?
H12' .05900 .41199 .27190 .10700 Uiso ? ?
H13' .16687 .40865 .13094 .15500 Uiso ? ?
H14' .22830 .25000 .07162 .15100 Uiso ? ?

loop_
_atom_type_symbol
_atom_type_description
_atom_type_oxidation_number
_atom_type_number_in_cell
_atom_type_scat_dispersion_real
_atom_type_scat_dispersion_imag
_atom_type_scat_source
C ? 0 96 .002 .002 Int_Tables_Vol_IV_Tables_2.2B_and_2.3.1
O ? 0 0 .008 .006 Int_Tables_Vol_IV_Tables_2.2B_and_2.3.1
H ? 0 96 0 0 Int_Tables_Vol_IV_Tables_2.2B_and_2.3.1
Pt ? 0 4 -2.352 8.388 Int_Tables_Vol_IV_Tables_2.2B_and_2.3.1
Se ? 0 8 -.178 2.223 Int_Tables_Vol_IV_Tables_2.2B_and_2.3.1
N ? 0 8 .004 .003 Int_Tables_Vol_IV_Tables_2.2B_and_2.3.1

loop_
_diffrn_attenuator_code
_diffrn_attenuator_scale
1 91.4

loop_
_geom_angle_atom_site_label_1
_geom_angle_atom_site_label_2
_geom_angle_atom_site_label_3
_geom_angle
_geom_angle_site_symmetry_1
_geom_angle_site_symmetry_2
_geom_angle_site_symmetry_3
_geom_angle_publ_flag
Se1 Pt Se1' 173.24(4) . . . ?
Se1 Pt N1 92.82(13) . . . ?
Se1 Pt C1 87.6(2) . . . ?
Se1 Pt N1 92.82(13) . . 8 ?
Se1 Pt C1 87.6(2) . . 8 ?
Se1' Pt N1 92.49(13) . . . ?
Se1' Pt C1 87.5(2) . . . ?
Se1' Pt N1 92.49(13) . . 8 ?
Se1' Pt C1 87.5(2) . . 8 ?
N1 Pt C1 98.5(3) . . . ?
N1 Pt N1 76.38(19) . . 8 ?
N1 Pt C1 174.9(3) . . 8 ?
C1 Pt N1 174.9(3) . . 8 ?
C1 Pt C1 86.6(3) . . 8 ?
N1 Pt C1 98.5(3) 8 . 8 ?
Pt Se1 C11 103.4(4) . . . ?
Pt Se1 C11 103.4(4) . . 8 ?
C11 Se1 C11 12(3) . . 8 ?
Pt Se1' C11' 103.1(3) . . . ?
Pt N1 C2 125.3(4) . . . ?
Pt N1 C6 114.6(4) . . . ?
C2 N1 C6 120.1(5) . . . ?
Pt C1 H1a 110.1(6) . . . ?
Pt C1 H1b 108.7(6) . . . ?
Pt C1 H1c 110.8(6) . . . ?
H1a C1 H1b 108.8(7) . . . ?
H1a C1 H1c 111.3(8) . . . ?
H1b C1 H1c 107.0(8) . . . ?
N1 C2 C3 122.2(6) . . . ?
N1 C2 H2 120.4(6) . . . ?
C3 C2 H2 117.4(7) . . . ?
C2 C3 C4 119.0(7) . . . ?
C2 C3 H3 121.7(8) . . . ?
C4 C3 H3 119.3(9) . . . ?
C3 C4 C5 119.5(8) . . . ?
C3 C4 H4 122.5(9) . . . ?
C5 C4 H4 117.9(8) . . . ?
C4 C5 C6 120.7(7) . . . ?
C4 C5 H5 119.9(8) . . . ?
C6 C5 H5 119.3(8) . . . ?
N1 C6 C5 118.4(6) . . . ?
N1 C6 C6 117.2(5) . . 8 ?
C5 C6 C6 124.4(6) . . 8 ?
Se1 C11 C12 126(5) . . . ?
Se1 C11 C16 113(3) . . . ?
Se1 C11 C11 84(4) . . 8 ?
Se1 C11 C12 152(6) . . 8 ?
Se1 C11 C16 97(3) . . 8 ?
C12 C11 C16 121(2) . . . ?
C12 C11 C11 42(4) . . 8 ?
C12 C11 C12 82(2) . . 8 ?
C12 C11 C16 29(2) . . 8 ?
C16 C11 C11 163(3) . . 8 ?
C16 C11 C12 40(3) . . 8 ?
C16 C11 C16 149.5(13) . . 8 ?
C11 C11 C12 124(5) 8 . 8 ?
C11 C11 C16 13(3) 8 . 8 ?
C12 C11 C16 110(3) 8 . 8 ?
C11 C12 C13 119(4) . . . ?
C11 C12 H12 123(3) . . . ?
C11 C12 C11 14(4) . . 8 ?
C11 C12 C12 42(3) . . 8 ?
C11 C12 C13 89(3) . . 8 ?
C11 C12 C14 131(3) . . 8 ?
C11 C12 C15 173(2) . . 8 ?
C11 C12 C16 107(3) . . 8 ?
C13 C12 H12 117(3) . . . ?
C13 C12 C11 134(5) . . 8 ?
C13 C12 C12 77(3) . . 8 ?
C13 C12 C13 30(3) . . 8 ?
C13 C12 C14 13(2) . . 8 ?
C13 C12 C15 62(2) . . 8 ?
C13 C12 C16 133(3) . . 8 ?
H12 C12 C11 109(4) . . 8 ?
H12 C12 C12 164(2) . . 8 ?
H12 C12 C13 147(2) . . 8 ?
H12 C12 C14 105(2) . . 8 ?
H12 C12 C15 56.2(14) . . 8 ?
H12 C12 C16 19.4(11) . . 8 ?
C11 C12 C12 56(4) 8 . 8 ?
C11 C12 C13 104(4) 8 . 8 ?
C11 C12 C14 146(4) 8 . 8 ?
C11 C12 C15 163(4) 8 . 8 ?
C11 C12 C16 92(4) 8 . 8 ?
C12 C12 C13 47.2(16) 8 . 8 ?
C12 C12 C14 90(2) 8 . 8 ?
C12 C12 C15 139(2) 8 . 8 ?
C12 C12 C16 148(2) 8 . 8 ?
C13 C12 C14 43(2) 8 . 8 ?
C13 C12 C15 92(2) 8 . 8 ?
C13 C12 C16 163(3) 8 . 8 ?
C14 C12 C15 49.7(18) 8 . 8 ?
C14 C12 C16 120(3) 8 . 8 ?
C15 C12 C16 71(2) 8 . 8 ?
C12 C13 C14 121(3) . . . ?
C12 C13 H13 131(5) . . . ?
C12 C13 C12 55.3(16) . . 8 ?
C12 C13 C13 103(3) . . 8 ?
C12 C13 C14 130(8) . . 8 ?
C12 C13 C15 57(2) . . 8 ?
C14 C13 H13 105(3) . . . ?
C14 C13 C12 66(2) . . 8 ?
C14 C13 C13 19.9(18) . . 8 ?
C14 C13 C14 103(6) . . 8 ?
C14 C13 C15 167(3) . . 8 ?
H13 C13 C12 168(3) . . 8 ?
H13 C13 C13 125(4) . . 8 ?
H13 C13 C14 8(3) . . 8 ?
H13 C13 C15 74(4) . . 8 ?
C12 C13 C13 47(2) 8 . 8 ?
C12 C13 C14 161(6) 8 . 8 ?
C12 C13 C15 112.4(18) 8 . 8 ?
C13 C13 C14 123(7) 8 . 8 ?
C13 C13 C15 159(3) 8 . 8 ?
C14 C13 C15 74(7) 8 . 8 ?
C13 C14 C15 120(2) . . . ?
C13 C14 H14 127(4) . . . ?
C13 C14 C12 71.2(18) . . 8 ?
C13 C14 C13 37(6) . . 8 ?
C13 C14 C14 19.9(15) . . 8 ?
C13 C14 H13 144(7) . . 8 ?
C15 C14 H14 110(4) . . . ?
C15 C14 C12 48.5(13) . . 8 ?
C15 C14 C13 84(6) . . 8 ?
C15 C14 C14 139(2) . . 8 ?
C15 C14 H13 95(7) . . 8 ?
H14 C14 C12 154(4) . . 8 ?
H14 C14 C13 150(6) . . 8 ?
H14 C14 C14 111(3) . . 8 ?
H14 C14 H13 18(3) . . 8 ?
C12 C14 C13 37(6) 8 . 8 ?
C12 C14 C14 90(2) 8 . 8 ?
C12 C14 H13 143(7) 8 . 8 ?
C13 C14 C14 57(6) 8 . 8 ?
C13 C14 H13 162(8) 8 . 8 ?
C14 C14 H13 127(6) 8 . 8 ?
C14 C15 C16 121(2) . . . ?
C14 C15 H15 119(2) . . . ?
C14 C15 C12 82(2) . . 8 ?
C14 C15 C13 22.1(17) . . 8 ?
C14 C15 H12 123(2) . . 8 ?
C14 C15 H13 15.4(14) . . 8 ?
C16 C15 H15 119(2) . . . ?
C16 C15 C12 39.2(13) . . 8 ?
C16 C15 C13 99(2) . . 8 ?
C16 C15 H12 9.6(7) . . 8 ?
C16 C15 H13 136(2) . . 8 ?
H15 C15 C12 159(2) . . 8 ?
H15 C15 C13 141(2) . . 8 ?
H15 C15 H12 117(2) . . 8 ?
H15 C15 H13 104.1(13) . . 8 ?
C12 C15 C13 60.1(18) 8 . 8 ?
C12 C15 H12 42.0(11) 8 . 8 ?
C12 C15 H13 97.1(17) 8 . 8 ?
C13 C15 H12 101.1(19) 8 . 8 ?
C13 C15 H13 37.0(12) 8 . 8 ?
H12 C15 H13 138(2) 8 . 8 ?
C11 C16 C15 117.4(19) . . . ?
C11 C16 H16 121.9(18) . . . ?
C11 C16 C11 3.7(13) . . 8 ?
C11 C16 C12 47.8(19) . . 8 ?
C11 C16 H12 121(4) . . 8 ?
C15 C16 H16 120.5(18) . . . ?
C15 C16 C11 113.7(16) . . 8 ?
C15 C16 C12 70(2) . . 8 ?
C15 C16 H12 38(3) . . 8 ?
H16 C16 C11 125.5(15) . . 8 ?
H16 C16 C12 166(2) . . 8 ?
H16 C16 H12 102(4) . . 8 ?
C11 C16 C12 44.2(17) 8 . 8 ?
C11 C16 H12 119(4) 8 . 8 ?
C12 C16 H12 81(3) 8 . 8 ?
Se1' C11' C12' 119.8(6) . . . ?
Se1' C11' C12' 119.8(6) . . 8 ?
C12' C11' C12' 120.3(10) . . 8 ?
C11' C12' C13' 118.3(10) . . . ?
C11' C12' H12' 120.5(9) . . . ?
C13' C12' H12' 121.1(10) . . . ?
C12' C13' C14' 121.0(13) . . . ?
C12' C13' H13' 117.9(12) . . . ?
C14' C13' H13' 121.1(12) . . . ?
C13' C14' H14' 119.6(8) . . . ?
C13' C14' C13' 120.7(15) . . 8 ?
H14' C14' C13' 119.6(8) . . 8 ?
C12 H12 C15 81.8(18) . . 8 ?
C12 H12 C16 80(3) . . 8 ?
C15 H12 C16 132(3) 8 . 8 ?
C13 H13 C14 11(4) . . 8 ?
C13 H13 C15 69(3) . . 8 ?
C13 H13 H14 146(3) . . 8 ?
C14 H13 C15 70(6) 8 . 8 ?
C14 H13 H14 152(6) 8 . 8 ?
C15 H13 H14 133.8(8) 8 . 8 ?
C14 H14 H13 11(2) . . 8 ?

loop_
_geom_bond_atom_site_label_1
_geom_bond_atom_site_label_2
_geom_bond_distance
_geom_bond_site_symmetry_1
_geom_bond_site_symmetry_2
_geom_bond_publ_flag
Pt Se1 2.4780(13) . . ?
Pt Se1' 2.4980(14) . . ?
Pt N1 2.162(5) . . ?
Pt C1 2.055(8) . . ?
Pt N1 2.162(5) . 8 ?
Pt C1 2.055(8) . 8 ?
Se1 C11 1.923(16) . . ?
Se1 C11 1.923(16) . 8 ?
Se1' C11' 1.928(11) . . ?
N1 C2 1.331(8) . . ?
N1 C6 1.368(8) . . ?
C1 H1a .940(9) . . ?
C1 H1b .968(7) . . ?
C1 H1c .967(8) . . ?
C2 C3 1.374(11) . . ?
C2 H2 .982(7) . . ?
C3 C4 1.356(12) . . ?
C3 H3 .971(8) . . ?
C4 C5 1.370(13) . . ?
C4 H4 .959(9) . . ?
C5 C6 1.391(10) . . ?
C5 H5 .974(7) . . ?
C6 C6 1.423(10) . 8 ?
C11 C12 1.33(7) . . ?
C11 C16 1.44(8) . . ?
C11 C11 .40(12) . 8 ?
C11 C12 1.07(5) . 8 ?
C11 C16 1.82(8) . 8 ?
C12 C13 1.41(3) . . ?
C12 H12 .93(2) . . ?
C12 C12 1.58(3) . 8 ?
C12 C13 1.87(5) . 8 ?
C12 C14 1.81(3) . 8 ?
C12 C15 1.37(3) . 8 ?
C12 C16 .92(3) . 8 ?
C13 C14 1.34(7) . . ?
C13 H13 .93(4) . . ?
C13 C13 .97(8) . 8 ?
C13 C14 .54(5) . 8 ?
C13 C15 1.44(6) . 8 ?
C14 C15 1.39(4) . . ?
C14 H14 1.00(3) . . ?
C14 C14 1.56(7) . 8 ?
C14 H13 .39(3) . 8 ?
C15 C16 1.38(2) . . ?
C15 H15 .99(2) . . ?
C15 H12 1.149(17) . 8 ?
C15 H13 1.48(2) . 8 ?
C16 H16 .984(17) . . ?
C16 H12 .311(16) . 8 ?
C11' C12' 1.358(12) . . ?
C11' C12' 1.358(12) . 8 ?
C12' C13' 1.402(14) . . ?
C12' H12' .991(10) . . ?
C13' C14' 1.313(16) . . ?
C13' H13' .981(13) . . ?
C14' H14' .977(18) . . ?
H13 H14 .63866(17) . 8 ?

loop_
_geom_contact_atom_site_label_1
_geom_contact_atom_site_label_2
_geom_contact_distance
_geom_contact_site_symmetry_1
_geom_contact_site_symmetry_2
_geom_contact_publ_flag
Pt C2 3.126(7) . 8 ?
Pt C2 3.126(7) . . ?
Pt C6 3.001(6) . 8 ?
Pt C6 3.001(6) . . ?
Pt C11 3.470(14) . . ?
Pt C11 3.470(14) . 8 ?
Pt C11' 3.484(11) . . ?
Pt H1a 2.5368(7) . . ?
Pt H1a 2.5368(7) . 8 ?
Pt H1b 2.5370(7) . . ?
Pt H1b 2.5370(7) . 8 ?
Pt H1c 2.5632(7) . . ?
Pt H1c 2.5632(7) . 8 ?
Pt H2 3.2118(10) . . ?
Pt H2 3.2118(10) . 8 ?
Se1 N1 3.368(5) . . ?
Se1 N1 3.368(5) . 8 ?
Se1 C1 3.152(7) . 8 ?
Se1 C1 3.152(7) . . ?
Se1 C12 2.91(2) . . ?
Se1 C12 2.91(2) . 8 ?
Se1 C16 2.814(16) . . ?
Se1 C16 2.814(16) . 8 ?
Se1 H1a 2.8854(13) . 8 ?
Se1 H1a 2.8854(13) . . ?
Se1 H12 3.0645(11) . 8 ?
Se1 H12 3.0645(11) . . ?
Se1 H16 2.8653(9) . 8 ?
Se1 H16 2.8653(9) . . ?
Se1' N1 3.374(5) . 8 ?
Se1' N1 3.374(5) . . ?
Se1' C1 3.164(9) . . ?
Se1' C1 3.164(9) . 8 ?
Se1' C12' 2.857(9) . 8 ?
Se1' C12' 2.857(9) . . ?
Se1' H1b 2.8334(15) . 8 ?
Se1' H1b 2.8334(15) . . ?
Se1' H12' 2.9400(11) . 8 ?
Se1' H12' 2.9400(11) . . ?
N1 N1 2.674(7) . 8 ?
N1 C3 2.368(9) . . ?
N1 C4 2.742(10) . . ?
N1 C5 2.370(8) . . ?
N1 C6 2.382(8) . 8 ?
N1 H2 2.015(5) . . ?
C1 C1 2.819(11) . 8 ?
C2 C4 2.352(11) . . ?
C2 C5 2.698(10) . . ?
C2 C6 2.339(9) . . ?
C2 H3 2.057(7) . . ?
C3 C5 2.355(12) . . ?
C3 C6 2.749(10) . . ?
C3 H2 2.023(9) . . ?
C3 H4 2.039(9) . . ?
C4 C6 2.400(12) . . ?
C4 H3 2.018(9) . . ?
C4 H5 2.038(9) . . ?
C5 C5 2.994(13) . 8 ?
C5 C6 2.489(11) . 8 ?
C5 H4 2.007(9) . . ?
C6 H5 2.693(6) . 8 ?
C6 H5 2.052(6) . . ?
C11 C13 2.28(3) . 8 ?
C11 C13 2.36(4) . . ?
C11 C14 2.76(3) . . ?
C11 C14 2.87(4) . 8 ?
C11 C15 2.69(7) . 8 ?
C11 C15 2.41(6) . . ?
C11 H12 1.99(8) . . ?
C11 H12 1.62(7) . 8 ?
C11 H16 2.53(8) . 8 ?
C11 H16 2.13(8) . . ?
C12 C14 2.39(4) . . ?
C12 C15 2.76(3) . . ?
C12 C16 2.41(3) . . ?
C12 H12 2.48(2) . 8 ?
C12 H13 2.14(2) . . ?
C12 H15 2.32(2) . 8 ?
C12 H16 1.89(2) . 8 ?
C13 C15 2.37(6) . . ?
C13 C16 2.15(4) . 8 ?
C13 C16 2.77(5) . . ?
C13 H12 2.01(4) . . ?
C13 H12 2.70(5) . 8 ?
C13 H13 1.68(5) . 8 ?
C13 H14 2.11(4) . . ?
C13 H14 1.50(3) . 8 ?
C13 H15 2.30(5) . 8 ?
C14 C15 2.76(5) . 8 ?
C14 C16 2.41(3) . . ?
C14 H12 2.24(3) . 8 ?
C14 H13 1.82(5) . . ?
C14 H14 2.13(4) . 8 ?
C14 H15 2.07(5) . . ?
C15 H14 1.976(18) . . ?
C15 H16 2.061(18) . . ?
C16 H13 2.652(16) . 8 ?
C16 H15 2.054(16) . . ?
C11' C13' 2.370(15) . . ?
C11' C13' 2.370(15) . 8 ?
C11' C14' 2.72(2) . . ?
C11' H12' 2.0474(13) . 8 ?
C11' H12' 2.0474(13) . . ?
C12' C12' 2.356(15) . 8 ?
C12' C13' 2.710(17) . 8 ?
C12' C14' 2.363(18) . . ?
C12' H13' 2.053(9) . . ?
C13' C13' 2.28(2) . 8 ?
C13' H12' 2.094(12) . . ?
C13' H14' 1.987(12) . . ?
C14' H13' 2.005(2) . 8 ?
C14' H13' 2.005(2) . . ?
H1a H1b 1.5513(5) . . ?
H1a H1c 1.5738(5) . . ?
H1b H1c 1.5553(4) . . ?
H1c H2 2.0578(5) . . ?
H2 H3 2.3360(5) . . ?
H3 H4 2.3476(6) . . ?
H4 H5 2.3050(7) . . ?
H5 H5 2.1342(7) . 8 ?
H12 H15 1.8299(5) . 8 ?
H12 H16 1.0913(2) . 8 ?
H13 H13 2.0301(6) . 8 ?
H13 H14 2.2405(7) . . ?
H13 H15 1.9700(5) . 8 ?
H14 H14 2.2718(7) . 8 ?
H14 H15 2.2450(5) . . ?
H15 H16 2.3719(8) . . ?
H16 H13' 2.0293(6) . 2_565 ?
H12' H13' 2.3736(7) . . ?
H13' H14' 2.3042(6) . . ?

loop_
_geom_torsion_atom_site_label_1
_geom_torsion_atom_site_label_2
_geom_torsion_atom_site_label_3
_geom_torsion_atom_site_label_4
_geom_torsion
_geom_torsion_site_symmetry_1
_geom_torsion_site_symmetry_2
_geom_torsion_site_symmetry_3
_geom_torsion_site_symmetry_4
_geom_torsion_publ_flag
? ? ? ? ? ? ? ? ? ?

loop_
_reflns_scale_group_code
_reflns_scale_meas_F
? .853901
